data_7222086
loop_
_publ_author_name
'Khorasani, S.'
'Botes, D. S.'
'Fernandes, M. A.'
'Levendis, D. C.'

_publ_section_title
;
 A single-crystal-to-single-crystal Diels--Alder reaction with mixed
 topochemical and topotactic behaviour
;
_journal_issue 46
_journal_name_full CrystEngComm
_journal_page_first 8933
_journal_paper_doi 10.1039/C5CE01301A
_journal_volume 17
_journal_year 2015
_chemical_formula_moiety '0.094(C28 H20 Br N2 O4 S2), 0.906(C14 H10 N2 O4 S2), 0.906(C14 H9 Br)'
_chemical_formula_sum 'C28 H19.09 Br N2 O4 S2'
_chemical_formula_weight 591.58
_space_group_crystal_system monoclinic
_space_group_IT_number 14
_space_group_name_Hall '-P 2yn'
_space_group_name_H-M_alt 'P 1 21/n 1'
_symmetry_space_group_name_Hall '-P 2yn'
_symmetry_space_group_name_H-M 'P 1 21/n 1'
_atom_sites_solution_hydrogens geom
_audit_creation_method SHELXL-2014/7
_audit_update_record
;
2015-08-07 deposited with the CCDC.
2015-08-20 downloaded from the CCDC.
;
_cell_angle_alpha 90
_cell_angle_beta 107.9060(10)
_cell_angle_gamma 90
_cell_formula_units_Z 4
_cell_length_a 12.8561(4)
_cell_length_b 13.6180(4)
_cell_length_c 14.6351(5)
_cell_measurement_reflns_used 9954
_cell_measurement_temperature 173(2)
_cell_measurement_theta_max 28.14
_cell_measurement_theta_min 2.93
_cell_volume 2438.12(13)
_computing_cell_refinement 'Bruker SAINT'
_computing_data_collection 'Bruker APEX2'
_computing_data_reduction 'Bruker SAINT'
_computing_molecular_graphics 'Bruker SHELXTL'
_computing_publication_material 'Bruker SHELXTL'
_computing_structure_refinement 'SHELXL-2014/7 (Sheldrick, 2014)'
_computing_structure_solution 'SHELXS-97 (Sheldrick 2008)'
_diffrn_ambient_temperature 173(2)
_diffrn_measured_fraction_theta_full 0.999
_diffrn_measured_fraction_theta_max 0.999
_diffrn_measurement_device_type 'Bruker APEX-II CCD'
_diffrn_measurement_method '\f and \w scans'
_diffrn_radiation_type MoK\a
_diffrn_radiation_wavelength 0.71073
_diffrn_reflns_av_R_equivalents 0.0613
_diffrn_reflns_av_unetI/netI 0.0234
_diffrn_reflns_laue_measured_fraction_full 0.999
_diffrn_reflns_laue_measured_fraction_max 0.999
_diffrn_reflns_limit_h_max 16
_diffrn_reflns_limit_h_min -16
_diffrn_reflns_limit_k_max 17
_diffrn_reflns_limit_k_min -17
_diffrn_reflns_limit_l_max 19
_diffrn_reflns_limit_l_min -19
_diffrn_reflns_number 86184
_diffrn_reflns_point_group_measured_fraction_full 0.999
_diffrn_reflns_point_group_measured_fraction_max 0.999
_diffrn_reflns_theta_full 25.242
_diffrn_reflns_theta_max 27.999
_diffrn_reflns_theta_min 2.925
_exptl_absorpt_coefficient_mu 1.898
_exptl_absorpt_correction_T_max 0.8993
_exptl_absorpt_correction_T_min 0.6543
_exptl_absorpt_correction_type integration
_exptl_absorpt_process_details 'Face indexed absorption corrections carried out with XPREP'
_exptl_crystal_colour yellow
_exptl_crystal_density_diffrn 1.612
_exptl_crystal_description plate
_exptl_crystal_F_000 1200
_exptl_crystal_recrystallization_method 'Thermal solid-state reaction from CT crystal'
_exptl_crystal_size_max 0.470
_exptl_crystal_size_mid 0.200
_exptl_crystal_size_min 0.070
_refine_diff_density_max 0.525
_refine_diff_density_min -0.554
_refine_diff_density_rms 0.063
_refine_ls_extinction_method none
_refine_ls_goodness_of_fit_ref 1.020
_refine_ls_hydrogen_treatment constr
_refine_ls_matrix_type full
_refine_ls_number_parameters 354
_refine_ls_number_reflns 5879
_refine_ls_number_restraints 0
_refine_ls_restrained_S_all 1.020
_refine_ls_R_factor_all 0.0526
_refine_ls_R_factor_gt 0.0333
_refine_ls_shift/su_max 0.002
_refine_ls_shift/su_mean 0.000
_refine_ls_structure_factor_coef Fsqd
_refine_ls_weighting_details 'w=1/[\s^2^(Fo^2^)+(0.0397P)^2^+1.4663P] where P=(Fo^2^+2Fc^2^)/3'
_refine_ls_weighting_scheme calc
_refine_ls_wR_factor_gt 0.0756
_refine_ls_wR_factor_ref 0.0836
_reflns_Friedel_coverage 0.000
_reflns_number_gt 4508
_reflns_number_total 5879
_reflns_threshold_expression 'I > 2\s(I)'
_cod_data_source_file c5ce01301a1.cif
_cod_data_source_block 6days_reaction
_cod_depositor_comments 'Adding full bibliography for 7222085--7222099.cif.'
_cod_database_code 7222086
_shelx_shelxl_version_number 2014/7
_shelx_space_group_comment
;
The symmetry employed for this shelxl refinement is uniquely defined
by the following loop, which should always be used as a source of
symmetry information in preference to the above space-group names.
They are only intended as comments.
;
_shelx_estimated_absorpt_t_min 0.469
_shelx_estimated_absorpt_t_max 0.879

loop_
_space_group_symop_operation_xyz
'x, y, z'
'-x+1/2, y+1/2, -z+1/2'
'-x, -y, -z'
'x-1/2, -y-1/2, z-1/2'

loop_
_atom_site_label
_atom_site_type_symbol
_atom_site_fract_x
_atom_site_fract_y
_atom_site_fract_z
_atom_site_U_iso_or_equiv
_atom_site_adp_type
_atom_site_occupancy
_atom_site_site_symmetry_order
_atom_site_calc_flag
_atom_site_refinement_flags_posn
_atom_site_refinement_flags_adp
_atom_site_refinement_flags_occupancy
_atom_site_disorder_assembly
_atom_site_disorder_group
C1A C 0.17650(18) 0.32318(15) 0.03609(16) 0.0261(5) Uani 0.906(1) 1 d . . P A 1
C2A C 0.20284(16) 0.31765(14) 0.14318(15) 0.0220(4) Uani 0.906(1) 1 d . . P A 1
C3A C 0.31212(16) 0.31504(14) 0.18161(14) 0.0220(4) Uani 0.906(1) 1 d . . P A 1
C4A C 0.36223(18) 0.31470(15) 0.10167(16) 0.0262(5) Uani 0.906(1) 1 d . . P A 1
C5A C 0.13215(17) 0.31739(16) 0.39289(16) 0.0248(4) Uani 0.906(1) 1 d . . P A 1
C6A C 0.18232(16) 0.31437(14) 0.31291(15) 0.0211(4) Uani 0.906(1) 1 d . . P A 1
C7A C 0.29132(16) 0.31270(14) 0.35128(14) 0.0197(4) Uani 0.906(1) 1 d . . P A 1
C8A C 0.31824(17) 0.31548(14) 0.45838(15) 0.0218(4) Uani 0.906(1) 1 d . . P A 1
C9A C 0.2874(2) 0.31824(17) -0.07968(16) 0.0321(5) Uani 0.906(1) 1 d . . P A 1
H9A H 0.3597 0.3454 -0.0771 0.039 Uiso 0.906(1) 1 calc R U P A 1
H9B H 0.2306 0.3607 -0.1225 0.039 Uiso 0.906(1) 1 calc R U P A 1
C10A C 0.2770(2) 0.21745(19) -0.12044(17) 0.0366(6) Uani 0.906(1) 1 d . . P A 1
H10A H 0.3325 0.1709 -0.0917 0.044 Uiso 0.906(1) 1 calc R U P A 1
C11A C 0.1959(3) 0.1899(2) -0.1934(2) 0.0542(8) Uani 0.906(1) 1 d . . P A 1
H11A H 0.1394 0.2351 -0.2234 0.065 Uiso 0.906(1) 1 calc R U P A 1
H11B H 0.1930 0.1246 -0.2168 0.065 Uiso 0.906(1) 1 calc R U P A 1
C12A C 0.2067(2) 0.32036(16) 0.57367(16) 0.0300(5) Uani 0.906(1) 1 d . . P A 1
H12A H 0.2740 0.2947 0.6208 0.036 Uiso 0.906(1) 1 calc R U P A 1
H12B H 0.1450 0.2778 0.5757 0.036 Uiso 0.906(1) 1 calc R U P A 1
C13A C 0.1863(2) 0.42273(17) 0.60085(16) 0.0308(5) Uani 0.906(1) 1 d . . P A 1
H13A H 0.2374 0.4725 0.5992 0.037 Uiso 0.906(1) 1 calc R U P A 1
C14A C 0.1021(3) 0.4462(2) 0.6265(3) 0.0560(9) Uani 0.906(1) 1 d . . P A 1
H14A H 0.0499 0.3975 0.6286 0.067 Uiso 0.906(1) 1 calc R U P A 1
H14B H 0.0922 0.5122 0.6432 0.067 Uiso 0.906(1) 1 calc R U P A 1
N1A N 0.27610(15) 0.32009(14) 0.01685(13) 0.0282(4) Uani 0.906(1) 1 d . . P A 1
N2A N 0.21852(15) 0.31677(14) 0.47733(13) 0.0269(4) Uani 0.906(1) 1 d . . P A 1
O1A O 0.08754(14) 0.33097(13) -0.02245(12) 0.0352(4) Uani 0.906(1) 1 d . . P A 1
O2A O 0.45809(13) 0.31000(13) 0.10833(13) 0.0361(4) Uani 0.906(1) 1 d . . P A 1
O3A O 0.03609(13) 0.32043(15) 0.38526(14) 0.0354(4) Uani 0.906(1) 1 d . . P A 1
O4A O 0.40746(13) 0.31678(11) 0.51721(11) 0.0296(4) Uani 0.906(1) 1 d . . P A 1
S1A S 0.09763(8) 0.31422(7) 0.19435(5) 0.02216(17) Uani 0.906(1) 1 d . . P A 1
S2A S 0.39682(6) 0.30959(5) 0.29948(5) 0.02436(12) Uani 0.906(1) 1 d . . P A 1
C15A C 0.37983(15) 0.56457(14) 0.19947(15) 0.0218(4) Uani 0.906(1) 1 d . . P A 1
C16A C 0.32854(16) 0.56617(14) 0.10013(15) 0.0209(4) Uani 0.906(1) 1 d . . P A 1
C17A C 0.38497(18) 0.56755(15) 0.02954(16) 0.0249(4) Uani 0.906(1) 1 d . . P A 1
H17A H 0.4626 0.5647 0.0496 0.030 Uiso 0.906(1) 1 calc R U P A 1
C18A C 0.3295(2) 0.57278(16) -0.06499(16) 0.0296(5) Uani 0.906(1) 1 d . . P A 1
H18A H 0.3687 0.5749 -0.1104 0.036 Uiso 0.906(1) 1 calc R U P A 1
C19A C 0.2135(2) 0.57509(16) -0.09758(16) 0.0322(5) Uani 0.906(1) 1 d . . P A 1
H19A H 0.1758 0.5789 -0.1644 0.039 Uiso 0.906(1) 1 calc R U P A 1
C20A C 0.1567(2) 0.57189(16) -0.03427(16) 0.0286(5) Uani 0.906(1) 1 d . . P A 1
H20A H 0.0791 0.5725 -0.0571 0.034 Uiso 0.906(1) 1 calc R U P A 1
C21A C 0.21104(16) 0.56760(14) 0.06663(15) 0.0222(4) Uani 0.906(1) 1 d . . P A 1
C22A C 0.15281(16) 0.56671(14) 0.13267(15) 0.0238(4) Uani 0.906(1) 1 d . . P A 1
H22A H 0.0752 0.5678 0.1099 0.029 Uiso 0.906(1) 1 calc R U P A 1
C23A C 0.20533(16) 0.56423(15) 0.23105(15) 0.0228(4) Uani 0.906(1) 1 d . . P A 1
C24A C 0.14480(18) 0.56390(16) 0.29811(18) 0.0278(5) Uani 0.906(1) 1 d . . P A 1
H24A H 0.0672 0.5631 0.2749 0.033 Uiso 0.906(1) 1 calc R U P A 1
C25A C 0.1954(2) 0.56475(15) 0.39388(17) 0.0298(5) Uani 0.906(1) 1 d . . P A 1
H25A H 0.1534 0.5650 0.4371 0.036 Uiso 0.906(1) 1 calc R U P A 1
C26A C 0.31160(19) 0.56523(16) 0.42984(16) 0.0286(5) Uani 0.906(1) 1 d . . P A 1
H26A H 0.3469 0.5667 0.4972 0.034 Uiso 0.906(1) 1 calc R U P A 1
C27A C 0.37297(18) 0.56367(15) 0.36837(16) 0.0268(5) Uani 0.906(1) 1 d . . P A 1
H27A H 0.4504 0.5626 0.3936 0.032 Uiso 0.906(1) 1 calc R U P A 1
C28A C 0.32264(16) 0.56367(15) 0.26710(15) 0.0222(4) Uani 0.906(1) 1 d . . P A 1
Br1A Br 0.53529(2) 0.56499(2) 0.24497(2) 0.03218(10) Uani 0.906(1) 1 d . . P A 1
C1B C 0.1877(4) 0.3374(5) 0.0463(4) 0.0428(18) Uiso 0.094(1) 1 d G U P A 2
C2B C 0.2064(3) 0.3778(4) 0.1443(4) 0.0428(18) Uiso 0.094(1) 1 d G U P A 2
C3B C 0.3341(3) 0.3756(3) 0.1913(3) 0.0428(18) Uiso 0.094(1) 1 d G U P A 2
C4B C 0.3746(4) 0.3263(3) 0.1146(3) 0.0428(18) Uiso 0.094(1) 1 d G U P A 2
C5B C 0.1318(6) 0.3225(7) 0.3895(6) 0.0428(18) Uiso 0.094(1) 1 d G U P A 2
C6B C 0.1856(4) 0.3125(5) 0.3162(5) 0.0428(18) Uiso 0.094(1) 1 d G U P A 2
C7B C 0.2949(5) 0.3168(5) 0.3588(4) 0.0428(18) Uiso 0.094(1) 1 d G U P A 2
C8B C 0.3138(6) 0.3324(6) 0.4622(4) 0.0428(18) Uiso 0.094(1) 1 d G U P A 2
C9B C 0.2915(6) 0.2562(6) -0.0517(4) 0.0428(18) Uiso 0.094(1) 1 d G U P A 2
H9C H 0.3555 0.2876 -0.0639 0.051 Uiso 0.094(1) 1 calc R U P A 2
H9D H 0.3177 0.1905 -0.0258 0.051 Uiso 0.094(1) 1 calc R U P A 2
C10B C 0.2212(7) 0.2327(7) -0.1501(5) 0.0428(18) Uiso 0.094(1) 1 d G U P A 2
H10B H 0.1474 0.2543 -0.1695 0.051 Uiso 0.094(1) 1 calc R U P A 2
C11B C 0.2561(9) 0.1838(8) -0.2109(5) 0.0428(18) Uiso 0.094(1) 1 d G U P A 2
H11C H 0.1967 0.1764 -0.2714 0.064 Uiso 0.094(1) 1 calc R U P A 2
H11D H 0.3171 0.2192 -0.2228 0.064 Uiso 0.094(1) 1 calc R U P A 2
H11E H 0.2810 0.1187 -0.1845 0.064 Uiso 0.094(1) 1 calc R U P A 2
C12B C 0.1926(8) 0.3433(9) 0.5700(6) 0.0428(18) Uiso 0.094(1) 1 d G U P A 2
H12C H 0.2535 0.3066 0.6150 0.051 Uiso 0.094(1) 1 calc R U P A 2
H12D H 0.1261 0.3042 0.5642 0.051 Uiso 0.094(1) 1 calc R U P A 2
C13B C 0.1799(9) 0.4330(10) 0.6246(6) 0.0428(18) Uiso 0.094(1) 1 d G U P A 2
H13B H 0.2435 0.4635 0.6659 0.051 Uiso 0.094(1) 1 calc R U P A 2
C14B C 0.0857(9) 0.4704(11) 0.6177(8) 0.0428(18) Uiso 0.094(1) 1 d G U P A 2
H14C H 0.0212 0.4409 0.5768 0.051 Uiso 0.094(1) 1 calc R U P A 2
H14D H 0.0808 0.5274 0.6535 0.051 Uiso 0.094(1) 1 calc R U P A 2
C15B C 0.37418(17) 0.4860(3) 0.2082(2) 0.0428(18) Uiso 0.094(1) 1 d G U P A 2
C16B C 0.3342(3) 0.5383(3) 0.1114(3) 0.0428(18) Uiso 0.094(1) 1 d G U P A 2
C17B C 0.3947(4) 0.5776(4) 0.0573(2) 0.0428(18) Uiso 0.094(1) 1 d G U P A 2
H17B H 0.4722 0.5779 0.0821 0.051 Uiso 0.094(1) 1 calc R U P A 2
C18B C 0.3442(5) 0.6167(5) -0.0327(3) 0.0428(18) Uiso 0.094(1) 1 d G U P A 2
H18B H 0.3872 0.6421 -0.0697 0.051 Uiso 0.094(1) 1 calc R U P A 2
C19B C 0.2315(5) 0.6190(6) -0.0689(4) 0.0428(18) Uiso 0.094(1) 1 d G U P A 2
H19B H 0.1971 0.6473 -0.1301 0.051 Uiso 0.094(1) 1 calc R U P A 2
C20B C 0.1678(4) 0.5794(6) -0.0153(4) 0.0428(18) Uiso 0.094(1) 1 d G U P A 2
H20B H 0.0903 0.5795 -0.0400 0.051 Uiso 0.094(1) 1 calc R U P A 2
C21B C 0.2207(3) 0.5398(4) 0.0749(4) 0.0428(18) Uiso 0.094(1) 1 d G U P A 2
C22B C 0.16532(17) 0.4857(5) 0.1380(4) 0.0428(18) Uiso 0.094(1) 1 d G U P A 2
H22B H 0.0840 0.4887 0.1099 0.051 Uiso 0.094(1) 1 calc R U P A 2
C23B C 0.2017(2) 0.5294(5) 0.2367(5) 0.0428(18) Uiso 0.094(1) 1 d G U P A 2
C24B C 0.1370(3) 0.5589(6) 0.2902(6) 0.0428(18) Uiso 0.094(1) 1 d G U P A 2
H24B H 0.0596 0.5583 0.2639 0.051 Uiso 0.094(1) 1 calc R U P A 2
C25B C 0.1859(5) 0.5893(6) 0.3824(6) 0.0428(18) Uiso 0.094(1) 1 d G U P A 2
H25B H 0.1420 0.6076 0.4213 0.051 Uiso 0.094(1) 1 calc R U P A 2
C26B C 0.2991(5) 0.5936(5) 0.4201(5) 0.0428(18) Uiso 0.094(1) 1 d G U P A 2
H26B H 0.3311 0.6163 0.4840 0.051 Uiso 0.094(1) 1 calc R U P A 2
C27B C 0.3656(4) 0.5658(4) 0.3672(3) 0.0428(18) Uiso 0.094(1) 1 d G U P A 2
H27B H 0.4428 0.5700 0.3934 0.051 Uiso 0.094(1) 1 calc R U P A 2
C28B C 0.3182(2) 0.5320(3) 0.2759(3) 0.0428(18) Uiso 0.094(1) 1 d G U P A 2
N1B N 0.2853(4) 0.3095(4) 0.0359(4) 0.0428(18) Uiso 0.094(1) 1 d G U P A 2
N2B N 0.2113(6) 0.3329(7) 0.4747(6) 0.0428(18) Uiso 0.094(1) 1 d G U P A 2
O1B O 0.0984(4) 0.3336(6) -0.0160(5) 0.0428(18) Uiso 0.094(1) 1 d G U P A 2
O2B O 0.4664(4) 0.3059(3) 0.1238(3) 0.0428(18) Uiso 0.094(1) 1 d G U P A 2
O3B O 0.0343(6) 0.3203(8) 0.3790(8) 0.0428(18) Uiso 0.094(1) 1 d G U P A 2
O4B O 0.4003(6) 0.3409(6) 0.5257(4) 0.0428(18) Uiso 0.094(1) 1 d G U P A 2
S1B S 0.1203(4) 0.2984(5) 0.1943(6) 0.054(5) Uani 0.094(1) 1 d G . P A 2
S2B S 0.3943(4) 0.3070(3) 0.3036(4) 0.02436(12) Uani 0.094(1) 1 d G . P A 2
Br1B Br 0.53311(17) 0.4943(2) 0.26124(18) 0.0368(9) Uani 0.094(1) 1 d G . P A 2

loop_
_atom_site_aniso_label
_atom_site_aniso_U_11
_atom_site_aniso_U_22
_atom_site_aniso_U_33
_atom_site_aniso_U_23
_atom_site_aniso_U_13
_atom_site_aniso_U_12
C1A 0.0301(11) 0.0236(11) 0.0228(11) -0.0035(8) 0.0055(9) -0.0047(8)
C2A 0.0224(10) 0.0215(10) 0.0218(10) -0.0013(8) 0.0064(8) -0.0011(8)
C3A 0.0221(10) 0.0217(10) 0.0219(10) -0.0029(8) 0.0066(8) -0.0002(8)
C4A 0.0293(11) 0.0250(11) 0.0256(11) -0.0054(8) 0.0103(9) -0.0045(9)
C5A 0.0252(11) 0.0227(10) 0.0282(11) -0.0004(8) 0.0106(9) 0.0004(8)
C6A 0.0216(10) 0.0183(10) 0.0231(10) -0.0005(8) 0.0066(8) 0.0004(8)
C7A 0.0200(9) 0.0170(9) 0.0214(10) -0.0026(7) 0.0052(8) 0.0006(7)
C8A 0.0248(10) 0.0162(10) 0.0237(10) -0.0019(8) 0.0064(8) 0.0009(8)
C9A 0.0439(13) 0.0332(12) 0.0235(11) -0.0030(9) 0.0164(10) -0.0145(10)
C10A 0.0406(14) 0.0445(14) 0.0268(12) -0.0017(10) 0.0133(11) 0.0045(11)
C11A 0.070(2) 0.0612(19) 0.0339(14) -0.0166(13) 0.0198(14) -0.0227(16)
C12A 0.0398(13) 0.0316(12) 0.0224(11) 0.0032(9) 0.0150(10) 0.0042(10)
C13A 0.0391(13) 0.0360(13) 0.0211(11) -0.0020(9) 0.0149(10) 0.0007(10)
C14A 0.061(2) 0.0450(17) 0.075(2) 0.0002(15) 0.0408(18) 0.0134(14)
N1A 0.0313(10) 0.0344(10) 0.0198(9) -0.0039(8) 0.0091(8) -0.0064(8)
N2A 0.0296(10) 0.0306(10) 0.0213(9) -0.0008(7) 0.0090(8) 0.0023(8)
O1A 0.0320(9) 0.0430(10) 0.0237(8) -0.0005(7) -0.0015(7) -0.0044(7)
O2A 0.0277(9) 0.0482(10) 0.0370(10) -0.0084(8) 0.0165(7) -0.0057(7)
O3A 0.0251(8) 0.0460(10) 0.0385(10) 0.0014(8) 0.0148(7) 0.0019(7)
O4A 0.0276(8) 0.0331(9) 0.0232(8) -0.0060(6) 0.0004(6) 0.0018(7)
S1A 0.0163(3) 0.0270(4) 0.0207(4) 0.0015(2) 0.0021(2) 0.0004(3)
S2A 0.0181(2) 0.0295(3) 0.0246(3) -0.00261(19) 0.00511(18) 0.00112(18)
C15A 0.0156(9) 0.0212(9) 0.0275(10) -0.0008(8) 0.0049(8) -0.0004(8)
C16A 0.0202(9) 0.0179(9) 0.0253(10) -0.0011(8) 0.0083(8) -0.0018(8)
C17A 0.0250(10) 0.0245(10) 0.0284(11) -0.0043(9) 0.0127(9) -0.0012(9)
C18A 0.0371(12) 0.0281(11) 0.0276(11) 0.0006(9) 0.0159(10) -0.0009(9)
C19A 0.0402(13) 0.0320(12) 0.0219(11) 0.0011(9) 0.0058(9) -0.0007(10)
C20A 0.0262(11) 0.0268(11) 0.0269(11) 0.0006(9) -0.0004(9) -0.0028(9)
C21A 0.0198(9) 0.0194(9) 0.0257(10) 0.0002(8) 0.0043(8) -0.0007(8)
C22A 0.0163(9) 0.0232(10) 0.0303(11) 0.0008(9) 0.0047(8) -0.0014(8)
C23A 0.0195(10) 0.0215(10) 0.0283(11) 0.0013(8) 0.0088(8) -0.0002(8)
C24A 0.0244(11) 0.0265(10) 0.0370(12) 0.0038(9) 0.0162(9) 0.0017(9)
C25A 0.0398(13) 0.0230(10) 0.0338(12) 0.0042(9) 0.0219(10) 0.0033(10)
C26A 0.0391(13) 0.0239(10) 0.0225(10) 0.0025(9) 0.0089(9) 0.0016(9)
C27A 0.0258(11) 0.0258(10) 0.0260(11) -0.0004(9) 0.0041(8) 0.0015(9)
C28A 0.0208(10) 0.0206(9) 0.0254(10) -0.0007(8) 0.0073(8) -0.0006(8)
Br1A 0.01646(11) 0.0464(2) 0.03200(13) -0.00510(12) 0.00498(8) 0.00031(10)
S1B 0.026(5) 0.026(4) 0.087(8) 0.007(4) -0.017(4) 0.005(4)
S2B 0.0181(2) 0.0295(3) 0.0246(3) -0.00261(19) 0.00511(18) 0.00112(18)
Br1B 0.0210(11) 0.041(2) 0.0465(16) -0.0025(11) 0.0074(10) -0.0032(9)

loop_
_atom_type_symbol
_atom_type_description
_atom_type_scat_dispersion_real
_atom_type_scat_dispersion_imag
_atom_type_scat_source
C C 0.0033 0.0016 'International Tables Vol C Tables 4.2.6.8 and 6.1.1.4'
H H 0.0000 0.0000 'International Tables Vol C Tables 4.2.6.8 and 6.1.1.4'
N N 0.0061 0.0033 'International Tables Vol C Tables 4.2.6.8 and 6.1.1.4'
O O 0.0106 0.0060 'International Tables Vol C Tables 4.2.6.8 and 6.1.1.4'
S S 0.1246 0.1234 'International Tables Vol C Tables 4.2.6.8 and 6.1.1.4'
Br Br -0.2901 2.4595 'International Tables Vol C Tables 4.2.6.8 and 6.1.1.4'

loop_
_geom_angle_atom_site_label_1
_geom_angle_atom_site_label_2
_geom_angle_atom_site_label_3
_geom_angle
O1A C1A N1A 126.1(2)
O1A C1A C2A 127.4(2)
N1A C1A C2A 106.46(17)
C3A C2A C1A 108.04(18)
C3A C2A S1A 132.20(17)
C1A C2A S1A 119.76(15)
C2A C3A C4A 108.57(18)
C2A C3A S2A 132.29(17)
C4A C3A S2A 119.13(15)
O2A C4A N1A 126.1(2)
O2A C4A C3A 127.6(2)
N1A C4A C3A 106.36(18)
O3A C5A N2A 126.9(2)
O3A C5A C6A 127.0(2)
N2A C5A C6A 106.08(17)
C7A C6A C5A 108.57(18)
C7A C6A S1A 132.08(17)
C5A C6A S1A 119.35(15)
C6A C7A C8A 108.27(17)
C6A C7A S2A 132.10(16)
C8A C7A S2A 119.63(14)
O4A C8A N2A 126.18(19)
O4A C8A C7A 127.68(19)
N2A C8A C7A 106.14(16)
N1A C9A C10A 112.32(18)
N1A C9A H9A 109.1
C10A C9A H9A 109.1
N1A C9A H9B 109.1
C10A C9A H9B 109.1
H9A C9A H9B 107.9
C11A C10A C9A 123.2(3)
C11A C10A H10A 118.4
C9A C10A H10A 118.4
C10A C11A H11A 120.0
C10A C11A H11B 120.0
H11A C11A H11B 120.0
N2A C12A C13A 111.46(18)
N2A C12A H12A 109.3
C13A C12A H12A 109.3
N2A C12A H12B 109.3
C13A C12A H12B 109.3
H12A C12A H12B 108.0
C14A C13A C12A 122.7(2)
C14A C13A H13A 118.7
C12A C13A H13A 118.7
C13A C14A H14A 120.0
C13A C14A H14B 120.0
H14A C14A H14B 120.0
C4A N1A C1A 110.53(18)
C4A N1A C9A 124.97(19)
C1A N1A C9A 124.44(19)
C5A N2A C8A 110.93(17)
C5A N2A C12A 124.52(18)
C8A N2A C12A 124.52(18)
C2A S1A C6A 95.64(10)
C3A S2A C7A 95.55(10)
C16A C15A C28A 123.45(18)
C16A C15A Br1A 118.17(15)
C28A C15A Br1A 118.38(15)
C15A C16A C17A 124.59(18)
C15A C16A C21A 117.67(18)
C17A C16A C21A 117.74(19)
C18A C17A C16A 121.0(2)
C18A C17A H17A 119.5
C16A C17A H17A 119.5
C17A C18A C19A 121.0(2)
C17A C18A H18A 119.5
C19A C18A H18A 119.5
C20A C19A C18A 120.3(2)
C20A C19A H19A 119.8
C18A C19A H19A 119.8
C19A C20A C21A 121.1(2)
C19A C20A H20A 119.4
C21A C20A H20A 119.4
C22A C21A C20A 121.45(19)
C22A C21A C16A 119.72(19)
C20A C21A C16A 118.81(19)
C23A C22A C21A 121.70(19)
C23A C22A H22A 119.2
C21A C22A H22A 119.2
C22A C23A C24A 121.21(19)
C22A C23A C28A 120.09(19)
C24A C23A C28A 118.69(19)
C25A C24A C23A 121.5(2)
C25A C24A H24A 119.2
C23A C24A H24A 119.2
C24A C25A C26A 119.9(2)
C24A C25A H25A 120.0
C26A C25A H25A 120.0
C27A C26A C25A 120.6(2)
C27A C26A H26A 119.7
C25A C26A H26A 119.7
C26A C27A C28A 121.0(2)
C26A C27A H27A 119.5
C28A C27A H27A 119.5
C15A C28A C27A 124.44(19)
C15A C28A C23A 117.37(19)
C27A C28A C23A 118.19(19)
O1B C1B N1B 126.0
O1B C1B C2B 124.8
N1B C1B C2B 109.2
C1B C2B C22B 110.0
C1B C2B C3B 104.7
C22B C2B C3B 109.5
C1B C2B S1B 103.1
C22B C2B S1B 110.0
C3B C2B S1B 119.1
C4B C3B C2B 103.4
C4B C3B C15B 111.3
C2B C3B C15B 107.2
C4B C3B S2B 106.8
C2B C3B S2B 119.7
C15B C3B S2B 108.3
O2B C4B N1B 127.4
O2B C4B C3B 125.0
N1B C4B C3B 107.6
O3B C5B N2B 125.1
O3B C5B C6B 127.7
N2B C5B C6B 107.1
C7B C6B C5B 108.6
C7B C6B S1B 125.8
C5B C6B S1B 125.5
C6B C7B C8B 107.4
C6B C7B S2B 126.8
C8B C7B S2B 125.7
O4B C8B N2B 125.7
O4B C8B C7B 128.4
N2B C8B C7B 105.9
C10B C9B N1B 139.5
C10B C9B H9C 102.2
N1B C9B H9C 102.2
C10B C9B H9D 102.2
N1B C9B H9D 102.2
H9C C9B H9D 104.8
C11B C10B C9B 122.8
C11B C10B H10B 118.6
C9B C10B H10B 118.6
C10B C11B H11C 109.5
C10B C11B H11D 109.5
H11C C11B H11D 109.5
C10B C11B H11E 109.5
H11C C11B H11E 109.5
H11D C11B H11E 109.5
N2B C12B C13B 130.8
N2B C12B H12C 104.6
C13B C12B H12C 104.6
N2B C12B H12D 104.6
C13B C12B H12D 104.6
H12C C12B H12D 105.7
C14B C13B C12B 122.3
C14B C13B H13B 118.8
C12B C13B H13B 118.8
C13B C14B H14C 120.0
C13B C14B H14D 120.0
H14C C14B H14D 120.0
C28B C15B C16B 108.6
C28B C15B C3B 107.2
C16B C15B C3B 107.2
C28B C15B Br1B 111.3
C16B C15B Br1B 110.8
C3B C15B Br1B 111.5
C17B C16B C21B 118.9
C17B C16B C15B 128.7
C21B C16B C15B 112.2
C16B C17B C18B 120.9
C16B C17B H17B 119.5
C18B C17B H17B 119.5
C19B C18B C17B 120.3
C19B C18B H18B 119.9
C17B C18B H18B 119.9
C18B C19B C20B 120.0
C18B C19B H19B 120.0
C20B C19B H19B 120.0
C21B C20B C19B 118.6
C21B C20B H20B 120.7
C19B C20B H20B 120.7
C16B C21B C20B 121.3
C16B C21B C22B 113.0
C20B C21B C22B 125.4
C23B C22B C21B 109.2
C23B C22B C2B 108.6
C21B C22B C2B 106.3
C23B C22B H22B 110.9
C21B C22B H22B 110.9
C2B C22B H22B 110.9
C24B C23B C28B 120.7
C24B C23B C22B 127.2
C28B C23B C22B 112.0
C25B C24B C23B 118.6
C25B C24B H24B 120.7
C23B C24B H24B 120.7
C24B C25B C26B 120.9
C24B C25B H25B 119.6
C26B C25B H25B 119.6
C27B C26B C25B 121.5
C27B C26B H26B 119.3
C25B C26B H26B 119.3
C28B C27B C26B 118.5
C28B C27B H27B 120.8
C26B C27B H27B 120.8
C27B C28B C23B 119.8
C27B C28B C15B 127.9
C23B C28B C15B 112.0
C1B N1B C4B 114.9
C1B N1B C9B 121.6
C4B N1B C9B 123.2
C5B N2B C8B 110.9
C5B N2B C12B 125.3
C8B N2B C12B 123.8
C6B S1B C2B 100.6
C7B S2B C3B 102.2

loop_
_geom_bond_atom_site_label_1
_geom_bond_atom_site_label_2
_geom_bond_distance
C1A O1A 1.204(3)
C1A N1A 1.394(3)
C1A C2A 1.500(3)
C2A C3A 1.344(3)
C2A S1A 1.736(2)
C3A C4A 1.499(3)
C3A S2A 1.736(2)
C4A O2A 1.208(3)
C4A N1A 1.388(3)
C5A O3A 1.206(3)
C5A N2A 1.384(3)
C5A C6A 1.501(3)
C6A C7A 1.340(3)
C6A S1A 1.742(2)
C7A C8A 1.498(3)
C7A S2A 1.746(2)
C8A O4A 1.204(2)
C8A N2A 1.392(3)
C9A N1A 1.464(3)
C9A C10A 1.486(3)
C9A H9A 0.9900
C9A H9B 0.9900
C10A C11A 1.298(4)
C10A H10A 0.9500
C11A H11A 0.9500
C11A H11B 0.9500
C12A N2A 1.465(3)
C12A C13A 1.495(3)
C12A H12A 0.9900
C12A H12B 0.9900
C13A C14A 1.290(4)
C13A H13A 0.9500
C14A H14A 0.9500
C14A H14B 0.9500
C15A C16A 1.400(3)
C15A C28A 1.403(3)
C15A Br1A 1.9025(19)
C16A C17A 1.434(3)
C16A C21A 1.438(3)
C17A C18A 1.349(3)
C17A H17A 0.9500
C18A C19A 1.419(3)
C18A H18A 0.9500
C19A C20A 1.345(3)
C19A H19A 0.9500
C20A C21A 1.427(3)
C20A H20A 0.9500
C21A C22A 1.393(3)
C22A C23A 1.390(3)
C22A H22A 0.9500
C23A C24A 1.428(3)
C23A C28A 1.437(3)
C24A C25A 1.352(3)
C24A H24A 0.9500
C25A C26A 1.423(3)
C25A H25A 0.9500
C26A C27A 1.367(3)
C26A H26A 0.9500
C27A C28A 1.423(3)
C27A H27A 0.9500
C1B O1B 1.2274
C1B N1B 1.3635
C1B C2B 1.4844
C2B C22B 1.5548
C2B C3B 1.5726
C2B S1B 1.8520
C3B C4B 1.5307
C3B C15B 1.5850
C3B S2B 1.8415
C4B O2B 1.1792
C4B N1B 1.3728
C5B O3B 1.2159
C5B N2B 1.3545
C5B C6B 1.4511
C6B C7B 1.3514
C6B S1B 1.7321
C7B C8B 1.4739
C7B S2B 1.7129
C8B O4B 1.2157
C8B N2B 1.3846
C9B C10B 1.4809
C9B N1B 1.4971
C9B H9C 0.9900
C9B H9D 0.9900
C10B C11B 1.2972
C10B H10B 0.9500
C11B H11C 0.9800
C11B H11D 0.9800
C11B H11E 0.9800
C12B N2B 1.4924
C12B C13B 1.4963
C12B H12C 0.9900
C12B H12D 0.9900
C13B C14B 1.2882
C13B H13B 0.9500
C14B H14C 0.9500
C14B H14D 0.9500
C15B C28B 1.5259
C15B C16B 1.5265
C15B Br1B 1.9530
C16B C17B 1.3782
C16B C21B 1.3905
C17B C18B 1.3831
C17B H17B 0.9500
C18B C19B 1.3813
C18B H18B 0.9500
C19B C20B 1.4047
C19B H19B 0.9500
C20B C21B 1.3939
C20B H20B 0.9500
C21B C22B 1.5189
C22B C23B 1.4987
C22B H22B 1.0000
C23B C24B 1.3666
C23B C28B 1.4297
C24B C25B 1.3650
C24B H24B 0.9500
C25B C26B 1.3900
C25B H25B 0.9500
C26B C27B 1.3714
C26B H26B 0.9500
C27B C28B 1.3677
C27B H27B 0.9500

loop_
_geom_torsion_atom_site_label_1
_geom_torsion_atom_site_label_2
_geom_torsion_atom_site_label_3
_geom_torsion_atom_site_label_4
_geom_torsion
O1A C1A C2A C3A -176.5(2)
N1A C1A C2A C3A 2.0(2)
O1A C1A C2A S1A 4.3(3)
N1A C1A C2A S1A -177.21(15)
C1A C2A C3A C4A -2.2(2)
S1A C2A C3A C4A 176.86(17)
C1A C2A C3A S2A 179.40(17)
S1A C2A C3A S2A -1.5(3)
C2A C3A C4A O2A -177.8(2)
S2A C3A C4A O2A 0.8(3)
C2A C3A C4A N1A 1.7(2)
S2A C3A C4A N1A -179.69(14)
O3A C5A C6A C7A 179.2(2)
N2A C5A C6A C7A -0.3(2)
O3A C5A C6A S1A -0.5(3)
N2A C5A C6A S1A 179.98(14)
C5A C6A C7A C8A -0.5(2)
S1A C6A C7A C8A 179.13(16)
C5A C6A C7A S2A -179.67(15)
S1A C6A C7A S2A 0.0(3)
C6A C7A C8A O4A -178.6(2)
S2A C7A C8A O4A 0.7(3)
C6A C7A C8A N2A 1.2(2)
S2A C7A C8A N2A -179.55(13)
N1A C9A C10A C11A 112.6(3)
N2A C12A C13A C14A 123.8(3)
O2A C4A N1A C1A 179.2(2)
C3A C4A N1A C1A -0.4(2)
O2A C4A N1A C9A 1.8(4)
C3A C4A N1A C9A -177.75(19)
O1A C1A N1A C4A 177.6(2)
C2A C1A N1A C4A -0.9(2)
O1A C1A N1A C9A -5.0(3)
C2A C1A N1A C9A 176.47(19)
C10A C9A N1A C4A 93.1(3)
C10A C9A N1A C1A -83.9(3)
O3A C5A N2A C8A -178.4(2)
C6A C5A N2A C8A 1.1(2)
O3A C5A N2A C12A -0.4(3)
C6A C5A N2A C12A 179.18(18)
O4A C8A N2A C5A 178.33(19)
C7A C8A N2A C5A -1.4(2)
O4A C8A N2A C12A 0.3(3)
C7A C8A N2A C12A -179.48(18)
C13A C12A N2A C5A -80.0(3)
C13A C12A N2A C8A 97.8(2)
C3A C2A S1A C6A 3.7(2)
C1A C2A S1A C6A -177.34(16)
C7A C6A S1A C2A -2.9(2)
C5A C6A S1A C2A 176.68(16)
C2A C3A S2A C7A -1.8(2)
C4A C3A S2A C7A 179.93(16)
C6A C7A S2A C3A 2.5(2)
C8A C7A S2A C3A -176.53(15)
C28A C15A C16A C17A 179.71(19)
Br1A C15A C16A C17A 0.4(3)
C28A C15A C16A C21A 0.4(3)
Br1A C15A C16A C21A -178.92(14)
C15A C16A C17A C18A -177.5(2)
C21A C16A C17A C18A 1.8(3)
C16A C17A C18A C19A -1.3(3)
C17A C18A C19A C20A -0.1(3)
C18A C19A C20A C21A 0.9(3)
C19A C20A C21A C22A 178.4(2)
C19A C20A C21A C16A -0.3(3)
C15A C16A C21A C22A -0.4(3)
C17A C16A C21A C22A -179.76(18)
C15A C16A C21A C20A 178.36(19)
C17A C16A C21A C20A -1.0(3)
C20A C21A C22A C23A -178.89(19)
C16A C21A C22A C23A -0.2(3)
C21A C22A C23A C24A 179.64(19)
C21A C22A C23A C28A 0.7(3)
C22A C23A C24A C25A -177.8(2)
C28A C23A C24A C25A 1.1(3)
C23A C24A C25A C26A -0.5(3)
C24A C25A C26A C27A -0.8(3)
C25A C26A C27A C28A 1.4(3)
C16A C15A C28A C27A -178.91(19)
Br1A C15A C28A C27A 0.4(3)
C16A C15A C28A C23A 0.1(3)
Br1A C15A C28A C23A 179.47(14)
C26A C27A C28A C15A 178.4(2)
C26A C27A C28A C23A -0.7(3)
C22A C23A C28A C15A -0.7(3)
C24A C23A C28A C15A -179.65(19)
C22A C23A C28A C27A 178.40(19)
C24A C23A C28A C27A -0.5(3)
O1B C1B C2B C22B -56.8
N1B C1B C2B C22B 120.6
O1B C1B C2B C3B -174.4
N1B C1B C2B C3B 3.1
O1B C1B C2B S1B 60.4
N1B C1B C2B S1B -122.1
C1B C2B C3B C4B -3.6
C22B C2B C3B C4B -121.5
S1B C2B C3B C4B 110.8
C1B C2B C3B C15B 114.0
C22B C2B C3B C15B -3.8
S1B C2B C3B C15B -131.5
C1B C2B C3B S2B -122.2
C22B C2B C3B S2B 119.9
S1B C2B C3B S2B -7.8
C2B C3B C4B O2B -175.8
C15B C3B C4B O2B 69.5
S2B C3B C4B O2B -48.6
C2B C3B C4B N1B 3.1
C15B C3B C4B N1B -111.7
S2B C3B C4B N1B 130.3
O3B C5B C6B C7B -178.5
N2B C5B C6B C7B 0.2
O3B C5B C6B S1B 2.0
N2B C5B C6B S1B -179.3
C5B C6B C7B C8B -1.4
S1B C6B C7B C8B 178.1
C5B C6B C7B S2B 179.1
S1B C6B C7B S2B -1.4
C6B C7B C8B O4B -179.5
S2B C7B C8B O4B 0.0
C6B C7B C8B N2B 2.1
S2B C7B C8B N2B -178.4
N1B C9B C10B C11B 178.5
N2B C12B C13B C14B 92.9
C4B C3B C15B C28B 173.0
C2B C3B C15B C28B 60.6
S2B C3B C15B C28B -69.9
C4B C3B C15B C16B 56.5
C2B C3B C15B C16B -55.9
S2B C3B C15B C16B 173.6
C4B C3B C15B Br1B -64.9
C2B C3B C15B Br1B -177.4
S2B C3B C15B Br1B 52.1
C28B C15B C16B C17B 130.1
C3B C15B C16B C17B -114.4
Br1B C15B C16B C17B 7.5
C28B C15B C16B C21B -53.2
C3B C15B C16B C21B 62.3
Br1B C15B C16B C21B -175.7
C21B C16B C17B C18B -1.1
C15B C16B C17B C18B 175.5
C16B C17B C18B C19B 1.5
C17B C18B C19B C20B -1.5
C18B C19B C20B C21B 1.1
C17B C16B C21B C20B 0.6
C15B C16B C21B C20B -176.5
C17B C16B C21B C22B 174.7
C15B C16B C21B C22B -2.4
C19B C20B C21B C16B -0.6
C19B C20B C21B C22B -173.9
C16B C21B C22B C23B 57.1
C20B C21B C22B C23B -129.1
C16B C21B C22B C2B -59.8
C20B C21B C22B C2B 113.9
C1B C2B C22B C23B -170.9
C3B C2B C22B C23B -56.4
S1B C2B C22B C23B 76.3
C1B C2B C22B C21B -53.6
C3B C2B C22B C21B 60.9
S1B C2B C22B C21B -166.4
C21B C22B C23B C24B 130.6
C2B C22B C23B C24B -114.0
C21B C22B C23B C28B -53.6
C2B C22B C23B C28B 61.9
C28B C23B C24B C25B -1.1
C22B C23B C24B C25B 174.4
C23B C24B C25B C26B 2.3
C24B C25B C26B C27B -1.4
C25B C26B C27B C28B -0.9
C26B C27B C28B C23B 2.0
C26B C27B C28B C15B -172.1
C24B C23B C28B C27B -1.1
C22B C23B C28B C27B -177.2
C24B C23B C28B C15B 174.0
C22B C23B C28B C15B -2.2
C16B C15B C28B C27B -129.6
C3B C15B C28B C27B 114.8
Br1B C15B C28B C27B -7.4
C16B C15B C28B C23B 55.9
C3B C15B C28B C23B -59.7
Br1B C15B C28B C23B 178.1
O1B C1B N1B C4B 176.2
C2B C1B N1B C4B -1.2
O1B C1B N1B C9B -9.1
C2B C1B N1B C9B 173.5
O2B C4B N1B C1B 177.5
C3B C4B N1B C1B -1.3
O2B C4B N1B C9B 2.9
C3B C4B N1B C9B -175.9
C10B C9B N1B C1B 13.6
C10B C9B N1B C4B -172.2
O3B C5B N2B C8B 179.9
C6B C5B N2B C8B 1.2
O3B C5B N2B C12B 0.0
C6B C5B N2B C12B -178.7
O4B C8B N2B C5B 179.5
C7B C8B N2B C5B -2.0
O4B C8B N2B C12B -0.6
C7B C8B N2B C12B 177.9
C13B C12B N2B C5B -92.3
C13B C12B N2B C8B 87.8
C7B C6B S1B C2B -39.7
C5B C6B S1B C2B 139.7
C1B C2B S1B C6B 156.3
C22B C2B S1B C6B -86.4
C3B C2B S1B C6B 41.1
C6B C7B S2B C3B 38.9
C8B C7B S2B C3B -140.5
C4B C3B S2B C7B -147.6
C2B C3B S2B C7B -30.7
C15B C3B S2B C7B 92.5
